data_7133801
loop_
_publ_author_name
'Li, Kaixuan'
'Wu, Hongping'
'Yu, Hongwei'
'Hu, Zhanggui'
'Wang, Jiyang'
'Wu, Yicheng'

_publ_section_title
;
 Ba<sub>2</sub>GeF<sub>2</sub>Q<sub>3</sub> (Q = S, Se) and
 Ba<sub>3</sub>GeF<sub>2</sub>Se<sub>4</sub>: new F-based chalcohalides
 with enhanced birefringence.
;
_journal_issue 87
_journal_name_full 'Chemical communications (Cambridge, England)'
_journal_page_first 12734
_journal_page_last 12737
_journal_paper_doi 10.1039/d4cc04530k
_journal_volume 60
_journal_year 2024
_chemical_formula_sum 'Ba2 F2 Ge Se3'
_chemical_formula_weight 622.15
_space_group_crystal_system orthorhombic
_space_group_IT_number 62
_space_group_name_Hall '-P 2ac 2n'
_space_group_name_H-M_alt 'P n m a'
_audit_creation_method SHELXL-2018/3
_audit_update_record
;
2024-09-02 deposited with the CCDC.	2024-10-01 downloaded from the CCDC.
;
_cell_angle_alpha 90
_cell_angle_beta 90
_cell_angle_gamma 90
_cell_formula_units_Z 8
_cell_length_a 12.8823(15)
_cell_length_b 19.118(3)
_cell_length_c 6.4566(10)
_cell_measurement_reflns_used 3503
_cell_measurement_temperature 294(2)
_cell_measurement_theta_max 27.49
_cell_measurement_theta_min 3.34
_cell_volume 1590.2(4)
_computing_cell_refinement 'Bruker SAINT'
_computing_data_collection 'Bruker APEX2'
_computing_data_reduction 'Bruker SAINT'
_computing_molecular_graphics 'Bruker SHELXTL'
_computing_publication_material 'Bruker SHELXTL'
_computing_structure_refinement 'SHELXL-2018/3 (Sheldrick, 2018)'
_computing_structure_solution 'SHELXT 2014/5 (Sheldrick, 2014)'
_diffrn_ambient_temperature 293(2)
_diffrn_measured_fraction_theta_full 0.995
_diffrn_measured_fraction_theta_max 0.994
_diffrn_measurement_device_type 'Bruker APEX-II CCD'
_diffrn_measurement_method '\f and \w scans'
_diffrn_radiation_type MoK\a
_diffrn_radiation_wavelength 0.71073
_diffrn_reflns_av_R_equivalents 0.0333
_diffrn_reflns_av_unetI/netI 0.0226
_diffrn_reflns_Laue_measured_fraction_full 0.995
_diffrn_reflns_Laue_measured_fraction_max 0.994
_diffrn_reflns_limit_h_max 16
_diffrn_reflns_limit_h_min -16
_diffrn_reflns_limit_k_max 24
_diffrn_reflns_limit_k_min -18
_diffrn_reflns_limit_l_max 8
_diffrn_reflns_limit_l_min -6
_diffrn_reflns_number 10102
_diffrn_reflns_point_group_measured_fraction_full 0.995
_diffrn_reflns_point_group_measured_fraction_max 0.994
_diffrn_reflns_theta_full 25.242
_diffrn_reflns_theta_max 27.486
_diffrn_reflns_theta_min 3.163
_exptl_absorpt_coefficient_mu 27.224
_exptl_crystal_colour Yellow
_exptl_crystal_density_diffrn 5.198
_exptl_crystal_description bulk
_exptl_crystal_F_000 2112
_refine_diff_density_max 1.558
_refine_diff_density_min -2.650
_refine_diff_density_rms 0.276
_refine_ls_extinction_method none
_refine_ls_goodness_of_fit_ref 1.050
_refine_ls_hydrogen_treatment undef
_refine_ls_matrix_type full
_refine_ls_number_parameters 79
_refine_ls_number_reflns 1869
_refine_ls_number_restraints 0
_refine_ls_restrained_S_all 1.050
_refine_ls_R_factor_all 0.0398
_refine_ls_R_factor_gt 0.0255
_refine_ls_shift/su_max 0.001
_refine_ls_shift/su_mean 0.000
_refine_ls_structure_factor_coef Fsqd
_refine_ls_weighting_details 'w=1/[\s^2^(Fo^2^)+(0.0293P)^2^+5.6594P] where P=(Fo^2^+2Fc^2^)/3'
_refine_ls_weighting_scheme calc
_refine_ls_wR_factor_gt 0.0624
_refine_ls_wR_factor_ref 0.0704
_reflns_Friedel_coverage 0.000
_reflns_number_gt 1271
_reflns_number_total 1869
_reflns_threshold_expression 'I > 2\s(I)'
_cod_data_source_file d4cc04530k2.cif
_cod_data_source_block 2Ba2F2GeSe3
_cod_depositor_comments 'Adding full bibliography for 7133801--7133803.cif.'
_cod_database_code 7133801
_shelx_shelxl_version_number 2018/3
_shelx_space_group_comment
;
The symmetry employed for this shelxl refinement is uniquely defined
by the following loop, which should always be used as a source of
symmetry information in preference to the above space-group names.
They are only intended as comments.
;

loop_
_space_group_symop_operation_xyz
'x, y, z'
'-x+1/2, -y, z+1/2'
'x+1/2, -y+1/2, -z+1/2'
'-x, y+1/2, -z'
'-x, -y, -z'
'x-1/2, y, -z-1/2'
'-x-1/2, y-1/2, z-1/2'
'x, -y-1/2, z'

loop_
_atom_site_label
_atom_site_type_symbol
_atom_site_fract_x
_atom_site_fract_y
_atom_site_fract_z
_atom_site_U_iso_or_equiv
_atom_site_adp_type
_atom_site_occupancy
_atom_site_site_symmetry_order
_atom_site_calc_flag
_atom_site_refinement_flags_posn
_atom_site_refinement_flags_adp
_atom_site_refinement_flags_occupancy
_atom_site_disorder_assembly
_atom_site_disorder_group
Ba1 Ba -0.99652(5) -0.42561(3) 0.75476(4) 0.01177(17) Uani 1 1 d . . . . .
Ba2 Ba -0.75343(5) -0.42550(3) 0.24027(4) 0.01127(16) Uani 1 1 d . . . . .
Ge1 Ge -0.95886(7) -0.250000 0.16775(12) 0.0134(2) Uani 1 2 d S T P . .
Ge2 Ge -0.79113(7) -0.250000 -0.17174(12) 0.0130(2) Uani 1 2 d S T P . .
Se1 Se -0.73952(7) -0.35917(5) -0.27759(10) 0.0154(2) Uani 1 1 d . . . . .
Se2 Se -1.01050(8) -0.35918(6) 0.27400(9) 0.0156(2) Uani 1 1 d . . . . .
Se3 Se -0.77255(8) -0.250000 0.20025(16) 0.0182(2) Uani 1 2 d S T P . .
Se4 Se -0.97762(9) -0.250000 -0.20352(16) 0.0186(2) Uani 1 2 d S T P . .
F1 F -1.1244(4) -0.49885(16) 0.5039(6) 0.0160(8) Uani 1 1 d . . . . .
F2 F -0.6269(4) -0.49811(16) 0.4973(6) 0.0155(7) Uani 1 1 d . . . . .

loop_
_atom_site_aniso_label
_atom_site_aniso_U_11
_atom_site_aniso_U_22
_atom_site_aniso_U_33
_atom_site_aniso_U_23
_atom_site_aniso_U_13
_atom_site_aniso_U_12
Ba1 0.0107(3) 0.0138(4) 0.0108(2) 0.00058(11) -0.00017(10) 0.0004(3)
Ba2 0.0107(3) 0.0126(4) 0.0106(2) -0.00076(11) -0.00023(10) -0.0001(3)
Ge1 0.0153(4) 0.0111(5) 0.0136(4) 0.000 0.0013(3) 0.000
Ge2 0.0146(5) 0.0110(5) 0.0134(4) 0.000 0.0017(3) 0.000
Se1 0.0165(4) 0.0134(5) 0.0163(3) -0.0030(3) -0.0006(3) 0.0030(3)
Se2 0.0160(5) 0.0145(5) 0.0163(3) 0.0030(3) 0.0001(2) -0.0020(4)
Se3 0.0188(5) 0.0161(6) 0.0197(4) 0.000 0.0008(4) 0.000
Se4 0.0199(5) 0.0167(6) 0.0191(4) 0.000 0.0017(4) 0.000
F1 0.0166(18) 0.0144(19) 0.0171(17) -0.0005(17) -0.0008(11) 0.002(4)
F2 0.0152(17) 0.0164(19) 0.0150(17) -0.0014(16) 0.0002(11) -0.001(4)

loop_
_atom_type_symbol
_atom_type_description
_atom_type_scat_dispersion_real
_atom_type_scat_dispersion_imag
_atom_type_scat_source
Ba Ba -0.3244 2.2819 'International Tables Vol C Tables 4.2.6.8 and 6.1.1.4'
F F 0.0171 0.0103 'International Tables Vol C Tables 4.2.6.8 and 6.1.1.4'
Ge Ge 0.1547 1.8001 'International Tables Vol C Tables 4.2.6.8 and 6.1.1.4'
Se Se -0.0929 2.2259 'International Tables Vol C Tables 4.2.6.8 and 6.1.1.4'

loop_
_geom_angle_atom_site_label_1
_geom_angle_atom_site_label_2
_geom_angle_atom_site_label_3
_geom_angle
_geom_angle_site_symmetry_1
_geom_angle_site_symmetry_3
_geom_angle_publ_flag
F2 Ba1 F1 115.61(11) 2_345 . ?
F2 Ba1 F1 74.15(15) 2_345 5_346 ?
F1 Ba1 F1 72.76(17) . 5_346 ?
F2 Ba1 F2 75.06(16) 2_345 6_557 ?
F1 Ba1 F2 73.18(15) . 6_557 ?
F1 Ba1 F2 116.76(11) 5_346 6_557 ?
F2 Ba1 Se2 141.42(10) 2_345 . ?
F1 Ba1 Se2 66.99(8) . . ?
F1 Ba1 Se2 70.23(8) 5_346 . ?
F2 Ba1 Se2 135.08(9) 6_557 . ?
F2 Ba1 Se4 117.01(8) 2_345 1_556 ?
F1 Ba1 Se4 127.38(8) . 1_556 ?
F1 Ba1 Se4 122.63(8) 5_346 1_556 ?
F2 Ba1 Se4 120.49(8) 6_557 1_556 ?
Se2 Ba1 Se4 72.64(3) . 1_556 ?
F2 Ba1 Se1 137.05(10) 2_345 6_556 ?
F1 Ba1 Se1 69.90(9) . 6_556 ?
F1 Ba1 Se1 139.57(10) 5_346 6_556 ?
F2 Ba1 Se1 65.89(9) 6_557 6_556 ?
Se2 Ba1 Se1 81.29(2) . 6_556 ?
Se4 Ba1 Se1 71.93(3) 1_556 6_556 ?
F2 Ba1 Se1 70.99(9) 2_345 1_556 ?
F1 Ba1 Se1 135.92(10) . 1_556 ?
F1 Ba1 Se1 67.52(9) 5_346 1_556 ?
F2 Ba1 Se1 142.88(9) 6_557 1_556 ?
Se2 Ba1 Se1 81.98(2) . 1_556 ?
Se4 Ba1 Se1 65.29(3) 1_556 1_556 ?
Se1 Ba1 Se1 136.98(4) 6_556 1_556 ?
F2 Ba1 Se2 71.03(8) 2_345 1_556 ?
F1 Ba1 Se2 135.47(10) . 1_556 ?
F1 Ba1 Se2 142.69(10) 5_346 1_556 ?
F2 Ba1 Se2 66.23(8) 6_557 1_556 ?
Se2 Ba1 Se2 136.61(4) . 1_556 ?
Se4 Ba1 Se2 65.00(3) 1_556 1_556 ?
Se1 Ba1 Se2 77.29(2) 6_556 1_556 ?
Se1 Ba1 Se2 88.58(2) 1_556 1_556 ?
F2 Ba1 Ba1 37.83(9) 2_345 5_347 ?
F1 Ba1 Ba1 94.98(8) . 5_347 ?
F1 Ba1 Ba1 96.59(8) 5_346 5_347 ?
F2 Ba1 Ba1 37.22(9) 6_557 5_347 ?
Se2 Ba1 Ba1 159.87(3) . 5_347 ?
Se4 Ba1 Ba1 127.33(2) 1_556 5_347 ?
Se1 Ba1 Ba1 101.48(2) 6_556 5_347 ?
Se1 Ba1 Ba1 107.59(2) 1_556 5_347 ?
Se2 Ba1 Ba1 62.65(2) 1_556 5_347 ?
F2 Ba1 Ba2 37.23(9) 2_345 2_345 ?
F1 Ba1 Ba2 95.76(9) . 2_345 ?
F1 Ba1 Ba2 36.96(9) 5_346 2_345 ?
F2 Ba1 Ba2 97.98(9) 6_557 2_345 ?
Se2 Ba1 Ba2 105.69(2) . 2_345 ?
Se4 Ba1 Ba2 127.31(3) 1_556 2_345 ?
Se1 Ba1 Ba2 160.58(3) 6_556 2_345 ?
Se1 Ba1 Ba2 62.44(2) 1_556 2_345 ?
Se2 Ba1 Ba2 106.989(19) 1_556 2_345 ?
Ba1 Ba1 Ba2 65.771(14) 5_347 2_345 ?
F2 Ba1 Ba2 94.60(9) 2_345 5_346 ?
F1 Ba1 Ba2 37.29(9) . 5_346 ?
F1 Ba1 Ba2 94.73(9) 5_346 5_346 ?
F2 Ba1 Ba2 35.94(8) 6_557 5_346 ?
Se2 Ba1 Ba2 102.54(2) . 5_346 ?
Se4 Ba1 Ba2 135.38(3) 1_556 5_346 ?
Se1 Ba1 Ba2 63.56(3) 6_556 5_346 ?
Se1 Ba1 Ba2 159.33(2) 1_556 5_346 ?
Se2 Ba1 Ba2 100.935(19) 1_556 5_346 ?
Ba1 Ba1 Ba2 62.374(14) 5_347 5_346 ?
Ba2 Ba1 Ba2 97.064(15) 2_345 5_346 ?
F2 Ba2 F1 73.98(16) 2_344 6_656 ?
F2 Ba2 F1 74.15(15) 2_344 5_346 ?
F1 Ba2 F1 116.11(8) 6_656 5_346 ?
F2 Ba2 F2 115.59(8) 2_344 . ?
F1 Ba2 F2 73.71(15) 6_656 . ?
F1 Ba2 F2 72.65(16) 5_346 . ?
F2 Ba2 Se1 142.09(10) 2_344 1_556 ?
F1 Ba2 Se1 134.94(10) 6_656 1_556 ?
F1 Ba2 Se1 70.56(8) 5_346 1_556 ?
F2 Ba2 Se1 66.08(8) . 1_556 ?
F2 Ba2 Se3 117.51(8) 2_344 . ?
F1 Ba2 Se3 121.29(8) 6_656 . ?
F1 Ba2 Se3 122.45(8) 5_346 . ?
F2 Ba2 Se3 126.90(8) . . ?
Se1 Ba2 Se3 72.55(3) 1_556 . ?
F2 Ba2 Se2 137.08(10) 2_344 6_656 ?
F1 Ba2 Se2 66.82(9) 6_656 6_656 ?
F1 Ba2 Se2 139.25(10) 5_346 6_656 ?
F2 Ba2 Se2 69.61(9) . 6_656 ?
Se1 Ba2 Se2 80.48(2) 1_556 6_656 ?
Se3 Ba2 Se2 72.08(3) . 6_656 ?
F2 Ba2 Se2 71.91(10) 2_344 . ?
F1 Ba2 Se2 143.06(10) 6_656 . ?
F1 Ba2 Se2 67.07(9) 5_346 . ?
F2 Ba2 Se2 134.93(9) . . ?
Se1 Ba2 Se2 81.864(19) 1_556 . ?
Se3 Ba2 Se2 65.28(3) . . ?
Se2 Ba2 Se2 137.00(4) 6_656 . ?
F2 Ba2 Se1 70.74(8) 2_344 . ?
F1 Ba2 Se1 66.79(8) 6_656 . ?
F1 Ba2 Se1 142.16(9) 5_346 . ?
F2 Ba2 Se1 136.34(9) . . ?
Se1 Ba2 Se1 136.68(4) 1_556 . ?
Se3 Ba2 Se1 65.16(3) . . ?
Se2 Ba2 Se1 78.19(2) 6_656 . ?
Se2 Ba2 Se1 88.71(2) . . ?
F2 Ba2 Ba1 94.82(9) 2_344 2_344 ?
F1 Ba2 Ba1 37.20(8) 6_656 2_344 ?
F1 Ba2 Ba1 93.94(9) 5_346 2_344 ?
F2 Ba2 Ba1 36.54(8) . 2_344 ?
Se1 Ba2 Ba1 100.92(2) 1_556 2_344 ?
Se3 Ba2 Ba1 135.63(3) . 2_344 ?
Se2 Ba2 Ba1 63.59(3) 6_656 2_344 ?
Se2 Ba2 Ba1 158.94(2) . 2_344 ?
Se1 Ba2 Ba1 102.554(19) . 2_344 ?
F2 Ba2 Ba1 36.93(9) 2_344 5_346 ?
F1 Ba2 Ba1 97.04(9) 6_656 5_346 ?
F1 Ba2 Ba1 37.28(9) 5_346 5_346 ?
F2 Ba2 Ba1 96.14(9) . 5_346 ?
Se1 Ba2 Ba1 106.40(2) 1_556 5_346 ?
Se3 Ba2 Ba1 127.18(3) . 5_346 ?
Se2 Ba2 Ba1 160.56(3) 6_656 5_346 ?
Se2 Ba2 Ba1 62.44(3) . 5_346 ?
Se1 Ba2 Ba1 106.198(19) . 5_346 ?
Ba1 Ba2 Ba1 97.046(16) 2_344 5_346 ?
F2 Ba2 Ba2 36.93(10) 2_344 2_344 ?
F1 Ba2 Ba2 37.07(10) 6_656 2_344 ?
F1 Ba2 Ba2 96.67(8) 5_346 2_344 ?
F2 Ba2 Ba2 96.19(8) . 2_344 ?
Se1 Ba2 Ba2 160.29(3) 1_556 2_344 ?
Se3 Ba2 Ba2 127.00(2) . 2_344 ?
Se2 Ba2 Ba2 102.05(2) 6_656 2_344 ?
Se2 Ba2 Ba2 107.53(2) . 2_344 ?
Se1 Ba2 Ba2 62.171(19) . 2_344 ?
Ba1 Ba2 Ba2 64.083(14) 2_344 2_344 ?
Ba1 Ba2 Ba2 65.352(14) 5_346 2_344 ?
Se2 Ge1 Se2 130.80(6) . 8 ?
Se2 Ge1 Se3 105.23(3) . . ?
Se2 Ge1 Se3 105.23(3) 8 . ?
Se2 Ge1 Se4 105.56(3) . . ?
Se2 Ge1 Se4 105.56(3) 8 . ?
Se3 Ge1 Se4 100.75(5) . . ?
Se1 Ge2 Se1 130.90(6) . 8 ?
Se1 Ge2 Se4 105.27(3) . . ?
Se1 Ge2 Se4 105.27(3) 8 . ?
Se1 Ge2 Se3 105.52(3) . . ?
Se1 Ge2 Se3 105.52(3) 8 . ?
Se4 Ge2 Se3 100.57(5) . . ?
Ge2 Se1 Ba2 127.06(4) . 1_554 ?
Ge2 Se1 Ba1 126.65(4) . 6_656 ?
Ba2 Se1 Ba1 87.02(2) 1_554 6_656 ?
Ge2 Se1 Ba1 92.16(4) . 1_554 ?
Ba2 Se1 Ba1 82.54(2) 1_554 1_554 ?
Ba1 Se1 Ba1 136.55(4) 6_656 1_554 ?
Ge2 Se1 Ba2 91.69(3) . . ?
Ba2 Se1 Ba2 136.68(4) 1_554 . ?
Ba1 Se1 Ba2 82.68(2) 6_656 . ?
Ba1 Se1 Ba2 76.81(2) 1_554 . ?
Ge1 Se2 Ba1 127.19(4) . . ?
Ge1 Se2 Ba2 126.98(4) . 6_556 ?
Ba1 Se2 Ba2 86.16(2) . 6_556 ?
Ge1 Se2 Ba2 92.07(4) . . ?
Ba1 Se2 Ba2 82.63(2) . . ?
Ba2 Se2 Ba2 136.72(4) 6_556 . ?
Ge1 Se2 Ba1 91.61(3) . 1_554 ?
Ba1 Se2 Ba1 136.61(4) . 1_554 ?
Ba2 Se2 Ba1 83.58(2) 6_556 1_554 ?
Ba2 Se2 Ba1 76.68(2) . 1_554 ?
Ge1 Se3 Ge2 79.31(4) . . ?
Ge1 Se3 Ba2 94.55(2) . . ?
Ge2 Se3 Ba2 94.786(18) . . ?
Ge1 Se3 Ba2 94.56(2) . 8 ?
Ge2 Se3 Ba2 94.786(18) . 8 ?
Ba2 Se3 Ba2 167.85(4) . 8 ?
Ge1 Se4 Ge2 79.36(4) . . ?
Ge1 Se4 Ba1 94.968(18) . 1_554 ?
Ge2 Se4 Ba1 94.51(2) . 1_554 ?
Ge1 Se4 Ba1 94.968(18) . 8_554 ?
Ge2 Se4 Ba1 94.51(2) . 8_554 ?
Ba1 Se4 Ba1 167.66(4) 1_554 8_554 ?
Ba2 F1 Ba1 117.30(11) 6_556 . ?
Ba2 F1 Ba1 105.84(13) 6_556 5_346 ?
Ba1 F1 Ba1 107.24(17) . 5_346 ?
Ba2 F1 Ba2 106.11(17) 6_556 5_346 ?
Ba1 F1 Ba2 105.44(13) . 5_346 ?
Ba1 F1 Ba2 115.32(11) 5_346 5_346 ?
Ba2 F2 Ba1 113.25(11) 2_345 2_344 ?
Ba2 F2 Ba1 107.12(13) 2_345 6_657 ?
Ba1 F2 Ba1 104.94(16) 2_344 6_657 ?
Ba2 F2 Ba2 107.22(17) 2_345 . ?
Ba1 F2 Ba2 106.23(13) 2_344 . ?
Ba1 F2 Ba2 118.30(11) 6_657 . ?

loop_
_geom_bond_atom_site_label_1
_geom_bond_atom_site_label_2
_geom_bond_distance
_geom_bond_site_symmetry_2
_geom_bond_publ_flag
Ba1 F2 2.666(4) 2_345 ?
Ba1 F1 2.701(4) . ?
Ba1 F1 2.702(4) 5_346 ?
Ba1 F2 2.703(4) 6_557 ?
Ba1 Se2 3.3587(9) . ?
Ba1 Se4 3.3769(9) 1_556 ?
Ba1 Se1 3.3816(11) 6_556 ?
Ba1 Se1 3.5521(11) 1_556 ?
Ba1 Se2 3.5895(9) 1_556 ?
Ba1 Ba1 4.2575(11) 5_347 ?
Ba1 Ba2 4.2987(10) 2_345 ?
Ba1 Ba2 4.2989(10) 5_346 ?
Ba2 F2 2.640(4) 2_344 ?
Ba2 F1 2.686(4) 6_656 ?
Ba2 F1 2.702(4) 5_346 ?
Ba2 F2 2.709(4) . ?
Ba2 Se1 3.3660(9) 1_556 ?
Ba2 Se3 3.3741(8) . ?
Ba2 Se2 3.3778(11) 6_656 ?
Ba2 Se2 3.5527(11) . ?
Ba2 Se1 3.5805(10) . ?
Ba2 Ba2 4.3063(10) 2_344 ?
Ge1 Se2 2.2957(11) . ?
Ge1 Se2 2.2957(11) 8 ?
Ge1 Se3 2.4092(14) . ?
Ge1 Se4 2.4093(14) . ?
Ge2 Se1 2.2946(11) . ?
Ge2 Se1 2.2947(11) 8 ?
Ge2 Se4 2.4112(15) . ?
Ge2 Se3 2.4137(14) . ?
